data_7213278
loop_
_publ_author_name
'Dinger, Maarten B.'
'Scott, Michael J.'

_publ_section_title
;
 Hydroxy-substituted triarylcarbenium bromides. Synthesis, structure,
 derivatization and facile conversion to highly substituted
 xanthenes&#x200A;&#x2020;
;
_journal_issue 11
_journal_name_full 'Journal of the Chemical Society, Perkin Transactions 1'
_journal_page_first 1741
_journal_paper_doi 10.1039/b001032o
_journal_year 2000
_chemical_formula_sum 'C34 H44 O3'
_chemical_formula_weight 500.69
_space_group_IT_number 2
_symmetry_space_group_name_Hall '-P 1'
_symmetry_space_group_name_H-M 'P -1'
_atom_sites_solution_hydrogens geom
_atom_sites_solution_primary direct
_atom_sites_solution_secondary difmap
_cell_angle_alpha 103.7790(10)
_cell_angle_beta 108.4350(10)
_cell_angle_gamma 111.6720(10)
_cell_formula_units_Z 2
_cell_length_a 11.1823(6)
_cell_length_b 12.6574(7)
_cell_length_c 12.8089(7)
_cell_measurement_temperature 173(2)
_cell_volume 1463.07(14)
_computing_cell_refinement 'Bruker AXS SMART '
_computing_data_collection 'Bruker AXS SMART '
_computing_data_reduction 'Bruker AXS SMART '
_computing_structure_refinement 'SHELXL-97 (Sheldrick, 1997)'
_computing_structure_solution 'SHELXS-97 (Sheldrick, 1990)'
_diffrn_ambient_temperature 173(2)
_diffrn_measured_fraction_theta_full 0.930
_diffrn_measured_fraction_theta_max 0.930
_diffrn_radiation_monochromator graphite
_diffrn_radiation_source 'fine-focus sealed tube'
_diffrn_radiation_type MoK\a
_diffrn_radiation_wavelength 0.71073
_diffrn_reflns_av_R_equivalents 0.0229
_diffrn_reflns_av_sigmaI/netI 0.0310
_diffrn_reflns_limit_h_max 14
_diffrn_reflns_limit_h_min -11
_diffrn_reflns_limit_k_max 16
_diffrn_reflns_limit_k_min -16
_diffrn_reflns_limit_l_max 11
_diffrn_reflns_limit_l_min -17
_diffrn_reflns_number 9535
_diffrn_reflns_theta_full 28.28
_diffrn_reflns_theta_max 28.28
_diffrn_reflns_theta_min 1.83
_exptl_absorpt_coefficient_mu 0.071
_exptl_absorpt_correction_T_max 1.00
_exptl_absorpt_correction_T_min 0.73
_exptl_absorpt_correction_type SADABS
_exptl_crystal_colour colorless
_exptl_crystal_density_diffrn 1.137
_exptl_crystal_density_method 'not measured'
_exptl_crystal_description block
_exptl_crystal_F_000 544
_refine_diff_density_max 0.320
_refine_diff_density_min -0.250
_refine_diff_density_rms 0.053
_refine_ls_extinction_method none
_refine_ls_goodness_of_fit_ref 1.034
_refine_ls_hydrogen_treatment mixed
_refine_ls_matrix_type full
_refine_ls_number_parameters 354
_refine_ls_number_reflns 6746
_refine_ls_number_restraints 0
_refine_ls_restrained_S_all 1.034
_refine_ls_R_factor_all 0.0556
_refine_ls_R_factor_gt 0.0487
_refine_ls_shift/su_max 0.000
_refine_ls_shift/su_mean 0.000
_refine_ls_structure_factor_coef Fsqd
_refine_ls_weighting_details 'calc w=1/[\s^2^(Fo^2^)+(0.0704P)^2^+0.4651P] where P=(Fo^2^+2Fc^2^)/3'
_refine_ls_weighting_scheme calc
_refine_ls_wR_factor_gt 0.1296
_refine_ls_wR_factor_ref 0.1378
_reflns_number_gt 5849
_reflns_number_total 6746
_reflns_threshold_expression >2sigma(I)
_cod_data_source_file b001032osup1.cif
_cod_data_source_block 5a
_cod_database_code 7213278

loop_
_symmetry_equiv_pos_as_xyz
'x, y, z'
'-x, -y, -z'

loop_
_atom_site_label
_atom_site_type_symbol
_atom_site_fract_x
_atom_site_fract_y
_atom_site_fract_z
_atom_site_U_iso_or_equiv
_atom_site_adp_type
_atom_site_occupancy
_atom_site_symmetry_multiplicity
_atom_site_calc_flag
_atom_site_refinement_flags
O1 O 0.78003(13) 0.09917(10) -0.29382(8) 0.0399(3) Uani 1 1 d .
H1A H 0.809(2) 0.0529(19) -0.2629(18) 0.055(5) Uiso 1 1 d .
O2 O 0.90777(9) 0.09214(8) 0.19056(7) 0.02580(19) Uani 1 1 d .
O3 O 0.88512(10) 0.02852(8) -0.13494(8) 0.0284(2) Uani 1 1 d .
H3A H 0.876(2) -0.039(2) -0.1259(19) 0.061(6) Uiso 1 1 d .
C1 C 0.86997(13) 0.10666(11) -0.04152(10) 0.0231(2) Uani 1 1 d .
C2 C 0.83658(12) 0.20056(10) -0.08516(10) 0.0225(2) Uani 1 1 d .
C3 C 0.79863(13) 0.19516(11) -0.20244(10) 0.0244(2) Uani 1 1 d .
C4 C 0.77732(12) 0.29019(11) -0.23110(10) 0.0237(2) Uani 1 1 d .
C5 C 0.73926(14) 0.28645(12) -0.35892(11) 0.0287(3) Uani 1 1 d .
C6 C 0.72581(19) 0.40090(14) -0.36637(14) 0.0413(3) Uani 1 1 d .
H6A H 0.6498 0.4035 -0.3451 0.062 Uiso 1 1 calc R
H6B H 0.7016 0.3962 -0.4484 0.062 Uiso 1 1 calc R
H6C H 0.8174 0.4761 -0.3103 0.062 Uiso 1 1 calc R
C7 C 0.59405(16) 0.17141(14) -0.44888(13) 0.0411(3) Uani 1 1 d .
H7A H 0.5203 0.1710 -0.4230 0.062 Uiso 1 1 calc R
H7B H 0.6022 0.0963 -0.4524 0.062 Uiso 1 1 calc R
H7C H 0.5670 0.1735 -0.5287 0.062 Uiso 1 1 calc R
C8 C 0.85657(17) 0.28535(16) -0.39640(13) 0.0415(3) Uani 1 1 d .
H8A H 0.8668 0.2121 -0.3945 0.062 Uiso 1 1 calc R
H8B H 0.9482 0.3607 -0.3406 0.062 Uiso 1 1 calc R
H8C H 0.8295 0.2825 -0.4780 0.062 Uiso 1 1 calc R
C9 C 0.79037(12) 0.38552(11) -0.14034(11) 0.0241(2) Uani 1 1 d .
H9A H 0.7775 0.4504 -0.1581 0.029 Uiso 1 1 calc R
C10 C 0.82163(12) 0.39066(11) -0.02408(11) 0.0244(2) Uani 1 1 d .
C11 C 0.82853(16) 0.49392(12) 0.06912(12) 0.0333(3) Uani 1 1 d .
H11A H 0.9042 0.5738 0.0826 0.050 Uiso 1 1 calc R
H11B H 0.8502 0.4822 0.1445 0.050 Uiso 1 1 calc R
H11C H 0.7357 0.4930 0.0409 0.050 Uiso 1 1 calc R
C12 C 0.84587(13) 0.29841(11) 0.00154(10) 0.0240(2) Uani 1 1 d .
H12A H 0.8697 0.3015 0.0807 0.029 Uiso 1 1 calc R
C13 C 1.01248(13) 0.17563(11) 0.07022(11) 0.0239(2) Uani 1 1 d .
C14 C 1.02414(12) 0.17185(11) 0.18042(11) 0.0230(2) Uani 1 1 d .
C15 C 1.15700(13) 0.24859(11) 0.28601(11) 0.0255(2) Uani 1 1 d .
C16 C 1.17270(14) 0.26355(12) 0.41299(11) 0.0309(3) Uani 1 1 d .
C17 C 1.07189(16) 0.31166(14) 0.43671(13) 0.0367(3) Uani 1 1 d .
H17A H 1.1034 0.3952 0.4375 0.055 Uiso 1 1 calc R
H17B H 1.0748 0.3146 0.5146 0.055 Uiso 1 1 calc R
H17C H 0.9733 0.2558 0.3731 0.055 Uiso 1 1 calc R
C18 C 1.32599(16) 0.35962(15) 0.51074(13) 0.0426(3) Uani 1 1 d .
H18A H 1.3515 0.4399 0.5043 0.064 Uiso 1 1 calc R
H18B H 1.3939 0.3317 0.5001 0.064 Uiso 1 1 calc R
H18C H 1.3303 0.3685 0.5902 0.064 Uiso 1 1 calc R
C19 C 1.14112(18) 0.14046(14) 0.42751(13) 0.0400(3) Uani 1 1 d .
H19A H 1.2132 0.1170 0.4197 0.060 Uiso 1 1 calc R
H19B H 1.0451 0.0754 0.3651 0.060 Uiso 1 1 calc R
H19C H 1.1450 0.1504 0.5070 0.060 Uiso 1 1 calc R
C20 C 1.27526(13) 0.31639(12) 0.27039(12) 0.0281(3) Uani 1 1 d .
H20A H 1.3661 0.3658 0.3392 0.034 Uiso 1 1 calc R
C21 C 1.26828(14) 0.31605(12) 0.15928(12) 0.0283(3) Uani 1 1 d .
C22 C 1.40179(15) 0.39404(14) 0.15096(14) 0.0363(3) Uani 1 1 d .
H22A H 1.4831 0.3874 0.2013 0.054 Uiso 1 1 calc R
H22B H 1.4231 0.4810 0.1789 0.054 Uiso 1 1 calc R
H22C H 1.3859 0.3644 0.0673 0.054 Uiso 1 1 calc R
C23 C 1.13527(14) 0.24734(11) 0.06110(11) 0.0267(2) Uani 1 1 d .
H23A H 1.1266 0.2486 -0.0147 0.032 Uiso 1 1 calc R
C24 C 0.75081(13) 0.02387(11) -0.02047(11) 0.0240(2) Uani 1 1 d .
C25 C 0.77674(13) 0.01261(11) 0.08890(11) 0.0239(2) Uani 1 1 d .
C26 C 0.66867(13) -0.08041(11) 0.10077(11) 0.0266(2) Uani 1 1 d .
C27 C 0.69801(14) -0.11167(12) 0.21245(12) 0.0295(3) Uani 1 1 d .
C28 C 0.74412(17) -0.00080(14) 0.32567(12) 0.0359(3) Uani 1 1 d .
H28A H 0.6666 0.0207 0.3147 0.054 Uiso 1 1 calc R
H28B H 0.8311 0.0706 0.3394 0.054 Uiso 1 1 calc R
H28C H 0.7640 -0.0230 0.3952 0.054 Uiso 1 1 calc R
C29 C 0.81164(16) -0.15516(13) 0.22578(12) 0.0340(3) Uani 1 1 d .
H29A H 0.7686 -0.2375 0.1620 0.051 Uiso 1 1 calc R
H29B H 0.8460 -0.1595 0.3043 0.051 Uiso 1 1 calc R
H29C H 0.8927 -0.0962 0.2195 0.051 Uiso 1 1 calc R
C30 C 0.56282(17) -0.21895(15) 0.19845(14) 0.0418(3) Uani 1 1 d .
H30A H 0.5294 -0.2929 0.1277 0.063 Uiso 1 1 calc R
H30B H 0.4870 -0.1953 0.1884 0.063 Uiso 1 1 calc R
H30C H 0.5858 -0.2371 0.2703 0.063 Uiso 1 1 calc R
C31 C 0.53485(14) -0.15090(12) 0.00152(12) 0.0297(3) Uani 1 1 d .
H31A H 0.4596 -0.2112 0.0084 0.036 Uiso 1 1 calc R
C32 C 0.50403(14) -0.13847(12) -0.10813(12) 0.0295(3) Uani 1 1 d .
C33 C 0.35602(15) -0.22141(14) -0.21233(13) 0.0381(3) Uani 1 1 d .
H33A H 0.3606 -0.2200 -0.2872 0.057 Uiso 1 1 calc R
H33B H 0.2900 -0.1916 -0.2004 0.057 Uiso 1 1 calc R
H33C H 0.3213 -0.3066 -0.2171 0.057 Uiso 1 1 calc R
C34 C 0.61396(14) -0.05185(12) -0.11788(11) 0.0281(3) Uani 1 1 d .
H34A H 0.5965 -0.0434 -0.1922 0.034 Uiso 1 1 calc R

loop_
_atom_site_aniso_label
_atom_site_aniso_U_11
_atom_site_aniso_U_22
_atom_site_aniso_U_33
_atom_site_aniso_U_23
_atom_site_aniso_U_13
_atom_site_aniso_U_12
O1 0.0690(7) 0.0348(5) 0.0243(5) 0.0128(4) 0.0189(5) 0.0341(5)
O2 0.0244(4) 0.0261(4) 0.0231(4) 0.0120(3) 0.0096(3) 0.0082(4)
O3 0.0391(5) 0.0255(4) 0.0282(4) 0.0125(4) 0.0176(4) 0.0196(4)
C1 0.0282(6) 0.0217(5) 0.0224(5) 0.0108(4) 0.0118(5) 0.0133(5)
C2 0.0232(5) 0.0207(5) 0.0244(5) 0.0111(4) 0.0104(4) 0.0105(4)
C3 0.0273(6) 0.0218(5) 0.0230(5) 0.0088(4) 0.0111(5) 0.0112(5)
C4 0.0216(5) 0.0240(5) 0.0239(5) 0.0114(5) 0.0095(4) 0.0091(4)
C5 0.0305(6) 0.0284(6) 0.0252(6) 0.0139(5) 0.0103(5) 0.0123(5)
C6 0.0561(9) 0.0382(7) 0.0355(7) 0.0241(6) 0.0176(7) 0.0251(7)
C7 0.0382(8) 0.0383(8) 0.0281(7) 0.0126(6) 0.0052(6) 0.0090(6)
C8 0.0451(8) 0.0547(9) 0.0303(7) 0.0207(7) 0.0209(6) 0.0237(7)
C9 0.0222(5) 0.0199(5) 0.0288(6) 0.0115(5) 0.0097(5) 0.0091(4)
C10 0.0220(5) 0.0214(5) 0.0260(6) 0.0075(4) 0.0099(4) 0.0088(4)
C11 0.0383(7) 0.0278(6) 0.0317(6) 0.0083(5) 0.0139(6) 0.0179(6)
C12 0.0251(6) 0.0249(5) 0.0216(5) 0.0096(4) 0.0103(4) 0.0116(5)
C13 0.0264(6) 0.0229(5) 0.0259(6) 0.0122(5) 0.0116(5) 0.0139(5)
C14 0.0235(5) 0.0225(5) 0.0265(6) 0.0125(5) 0.0119(5) 0.0122(5)
C15 0.0268(6) 0.0240(6) 0.0264(6) 0.0113(5) 0.0099(5) 0.0138(5)
C16 0.0305(6) 0.0316(6) 0.0237(6) 0.0111(5) 0.0080(5) 0.0117(5)
C17 0.0397(7) 0.0368(7) 0.0303(7) 0.0102(6) 0.0173(6) 0.0159(6)
C18 0.0359(7) 0.0455(8) 0.0278(7) 0.0117(6) 0.0055(6) 0.0111(7)
C19 0.0467(8) 0.0388(7) 0.0306(7) 0.0192(6) 0.0116(6) 0.0184(7)
C20 0.0242(6) 0.0263(6) 0.0296(6) 0.0102(5) 0.0089(5) 0.0115(5)
C21 0.0275(6) 0.0260(6) 0.0356(7) 0.0139(5) 0.0165(5) 0.0139(5)
C22 0.0288(6) 0.0353(7) 0.0422(8) 0.0154(6) 0.0181(6) 0.0114(6)
C23 0.0298(6) 0.0274(6) 0.0296(6) 0.0151(5) 0.0164(5) 0.0153(5)
C24 0.0265(6) 0.0218(5) 0.0257(6) 0.0119(4) 0.0115(5) 0.0123(5)
C25 0.0241(6) 0.0234(5) 0.0242(6) 0.0107(5) 0.0100(5) 0.0113(5)
C26 0.0283(6) 0.0259(6) 0.0279(6) 0.0137(5) 0.0137(5) 0.0126(5)
C27 0.0304(6) 0.0302(6) 0.0297(6) 0.0168(5) 0.0160(5) 0.0111(5)
C28 0.0445(8) 0.0379(7) 0.0315(7) 0.0178(6) 0.0221(6) 0.0194(6)
C29 0.0421(7) 0.0354(7) 0.0319(7) 0.0197(6) 0.0185(6) 0.0206(6)
C30 0.0378(8) 0.0412(8) 0.0404(8) 0.0241(7) 0.0188(6) 0.0077(6)
C31 0.0267(6) 0.0262(6) 0.0338(6) 0.0138(5) 0.0135(5) 0.0096(5)
C32 0.0264(6) 0.0265(6) 0.0309(6) 0.0120(5) 0.0086(5) 0.0114(5)
C33 0.0286(7) 0.0348(7) 0.0367(7) 0.0147(6) 0.0059(6) 0.0089(6)
C34 0.0300(6) 0.0277(6) 0.0264(6) 0.0139(5) 0.0096(5) 0.0144(5)

loop_
_atom_type_symbol
_atom_type_description
_atom_type_scat_dispersion_real
_atom_type_scat_dispersion_imag
_atom_type_scat_source
C C 0.0033 0.0016 'International Tables Vol C Tables 4.2.6.8 and 6.1.1.4'
H H 0.0000 0.0000 'International Tables Vol C Tables 4.2.6.8 and 6.1.1.4'
O O 0.0106 0.0060 'International Tables Vol C Tables 4.2.6.8 and 6.1.1.4'

loop_
_geom_angle_atom_site_label_1
_geom_angle_atom_site_label_2
_geom_angle_atom_site_label_3
_geom_angle
C14 O2 C25 120.01(9)
O3 C1 C24 108.19(9)
O3 C1 C13 107.59(9)
C24 C1 C13 111.54(9)
O3 C1 C2 107.74(9)
C24 C1 C2 112.17(9)
C13 C1 C2 109.42(9)
C12 C2 C3 118.66(10)
C12 C2 C1 115.78(10)
C3 C2 C1 125.56(10)
O1 C3 C2 122.26(10)
O1 C3 C4 117.02(10)
C2 C3 C4 120.73(11)
C9 C4 C3 117.54(10)
C9 C4 C5 121.47(10)
C3 C4 C5 120.98(11)
C6 C5 C7 107.49(12)
C6 C5 C8 107.10(12)
C7 C5 C8 109.79(12)
C6 C5 C4 111.11(11)
C7 C5 C4 110.11(10)
C8 C5 C4 111.13(11)
C4 C9 C10 123.11(11)
C12 C10 C9 117.72(11)
C12 C10 C11 121.72(11)
C9 C10 C11 120.57(11)
C10 C12 C2 122.15(11)
C14 C13 C23 119.72(11)
C14 C13 C1 122.37(11)
C23 C13 C1 117.89(10)
O2 C14 C13 121.33(11)
O2 C14 C15 118.04(10)
C13 C14 C15 120.62(11)
C20 C15 C14 116.47(11)
C20 C15 C16 120.08(11)
C14 C15 C16 123.39(11)
C19 C16 C15 110.79(11)
C19 C16 C18 106.55(11)
C15 C16 C18 112.15(11)
C19 C16 C17 111.78(12)
C15 C16 C17 108.85(10)
C18 C16 C17 106.67(12)
C15 C20 C21 123.88(12)
C23 C21 C20 117.40(11)
C23 C21 C22 122.22(12)
C20 C21 C22 120.30(12)
C21 C23 C13 121.57(11)
C25 C24 C34 119.67(11)
C25 C24 C1 121.83(11)
C34 C24 C1 118.22(10)
O2 C25 C24 121.62(10)
O2 C25 C26 117.59(10)
C24 C25 C26 120.79(11)
C31 C26 C25 116.48(11)
C31 C26 C27 120.15(11)
C25 C26 C27 123.16(11)
C30 C27 C28 106.03(11)
C30 C27 C29 106.94(11)
C28 C27 C29 112.38(11)
C30 C27 C26 111.72(11)
C28 C27 C26 111.50(11)
C29 C27 C26 108.21(10)
C26 C31 C32 123.86(12)
C34 C32 C31 117.74(12)
C34 C32 C33 122.03(12)
C31 C32 C33 120.19(12)
C32 C34 C24 121.27(11)

loop_
_geom_bond_atom_site_label_1
_geom_bond_atom_site_label_2
_geom_bond_distance
O1 C3 1.3681(15)
O2 C14 1.3884(14)
O2 C25 1.3911(14)
O3 C1 1.4583(14)
C1 C24 1.5089(16)
C1 C13 1.5117(16)
C1 C2 1.5417(15)
C2 C12 1.3981(16)
C2 C3 1.4027(16)
C3 C4 1.4160(16)
C4 C9 1.3867(17)
C4 C5 1.5399(16)
C5 C6 1.5323(18)
C5 C7 1.5349(19)
C5 C8 1.536(2)
C9 C10 1.3970(17)
C10 C12 1.3801(17)
C10 C11 1.5045(17)
C13 C14 1.3900(16)
C13 C23 1.3980(17)
C14 C15 1.4204(17)
C15 C20 1.3914(18)
C15 C16 1.5364(17)
C16 C19 1.5362(19)
C16 C18 1.5370(19)
C16 C17 1.539(2)
C20 C21 1.3994(18)
C21 C23 1.3750(18)
C21 C22 1.5090(18)
C24 C25 1.3913(16)
C24 C34 1.3988(17)
C25 C26 1.4214(16)
C26 C31 1.3864(18)
C26 C27 1.5425(17)
C27 C30 1.5355(18)
C27 C28 1.5367(19)
C27 C29 1.5398(19)
C31 C32 1.3984(18)
C32 C34 1.3768(18)
C32 C33 1.5083(18)
